data_1554972
loop_
_publ_author_name
'Hu, Xiaoping'
'Wang, Gaonan'
'Qin, Chunxiang'
'Xie, Xin'
'Zhang, Chunli'
'Xu, Wei'
'Liu, Yuanhong'

_publ_section_title
;
 Ligandless nickel-catalyzed transfer hydrogenation of alkenes and alkynes
 using water as the hydrogen donor
;
_journal_issue 15
_journal_name_full 'Organic Chemistry Frontiers'
_journal_page_first 2619
_journal_paper_doi 10.1039/C9QO00616H
_journal_volume 6
_journal_year 2019
_chemical_formula_sum 'C20 H17 N O'
_chemical_formula_weight 287.35
_space_group_crystal_system orthorhombic
_space_group_IT_number 61
_space_group_name_Hall '-P 2ac 2ab'
_space_group_name_H-M_alt 'P b c a'
_atom_sites_solution_hydrogens geom
_audit_creation_method SHELXL-2013
_audit_update_record
;
2019-04-08 deposited with the CCDC.	2019-06-11 downloaded from the CCDC.
;
_cell_angle_alpha 90
_cell_angle_beta 90
_cell_angle_gamma 90
_cell_formula_units_Z 8
_cell_length_a 14.5964(5)
_cell_length_b 13.9382(5)
_cell_length_c 14.6669(5)
_cell_measurement_reflns_used 9992
_cell_measurement_temperature 194(2)
_cell_measurement_theta_max 54.958
_cell_measurement_theta_min 4.903
_cell_volume 2983.94(18)
_computing_cell_refinement 'Bruker SAINT'
_computing_data_collection 'Bruker APEX2'
_computing_data_reduction 'Bruker SAINT'
_computing_molecular_graphics 'Bruker SHELXTL'
_computing_publication_material 'Bruker SHELXTL'
_computing_structure_refinement 'SHELXL-2013 (Sheldrick, 2013)'
_computing_structure_solution 'SHELXS-97 (Sheldrick 2008)'
_diffrn_ambient_temperature 194(2)
_diffrn_measured_fraction_theta_full 0.994
_diffrn_measured_fraction_theta_max 0.995
_diffrn_measurement_device_type 'Bruker APEX-II CCD'
_diffrn_measurement_method '\f and \w scans'
_diffrn_radiation_type MoK\a
_diffrn_radiation_wavelength 0.71073
_diffrn_reflns_av_R_equivalents 0.0400
_diffrn_reflns_av_unetI/netI 0.0204
_diffrn_reflns_Laue_measured_fraction_full 0.994
_diffrn_reflns_Laue_measured_fraction_max 0.995
_diffrn_reflns_limit_h_max 15
_diffrn_reflns_limit_h_min -18
_diffrn_reflns_limit_k_max 15
_diffrn_reflns_limit_k_min -17
_diffrn_reflns_limit_l_max 17
_diffrn_reflns_limit_l_min -18
_diffrn_reflns_number 28649
_diffrn_reflns_point_group_measured_fraction_full 0.994
_diffrn_reflns_point_group_measured_fraction_max 0.995
_diffrn_reflns_theta_full 25.242
_diffrn_reflns_theta_max 25.993
_diffrn_reflns_theta_min 2.452
_exptl_absorpt_coefficient_mu 0.078
_exptl_absorpt_correction_T_max 0.7456
_exptl_absorpt_correction_T_min 0.6536
_exptl_absorpt_correction_type multi-scan
_exptl_absorpt_process_details sadabs
_exptl_crystal_colour colorless
_exptl_crystal_density_diffrn 1.279
_exptl_crystal_description prismatic
_exptl_crystal_F_000 1216
_exptl_crystal_size_max 0.180
_exptl_crystal_size_mid 0.160
_exptl_crystal_size_min 0.130
_refine_diff_density_max 0.254
_refine_diff_density_min -0.156
_refine_diff_density_rms 0.031
_refine_ls_extinction_coef 0.018(2)
_refine_ls_extinction_expression Fc^*^=kFc[1+0.001xFc^2^\l^3^/sin(2\q)]^-1/4^
_refine_ls_extinction_method SHELXL
_refine_ls_goodness_of_fit_ref 1.034
_refine_ls_hydrogen_treatment constr
_refine_ls_matrix_type full
_refine_ls_number_parameters 200
_refine_ls_number_reflns 2907
_refine_ls_number_restraints 0
_refine_ls_restrained_S_all 1.034
_refine_ls_R_factor_all 0.0422
_refine_ls_R_factor_gt 0.0359
_refine_ls_shift/su_max 0.001
_refine_ls_shift/su_mean 0.000
_refine_ls_structure_factor_coef Fsqd
_refine_ls_weighting_details 'w=1/[\s^2^(Fo^2^)+(0.0422P)^2^+0.9163P] where P=(Fo^2^+2Fc^2^)/3'
_refine_ls_weighting_scheme calc
_refine_ls_wR_factor_gt 0.0880
_refine_ls_wR_factor_ref 0.0931
_reflns_Friedel_coverage 0.000
_reflns_number_gt 2551
_reflns_number_total 2907
_reflns_threshold_expression 'I > 2\s(I)'
_cod_data_source_file c9qo00616h2.cif
_cod_data_source_block d8v19160
_cod_database_code 1554972
_shelx_space_group_comment
; 
The symmetry employed for this shelxl refinement is uniquely defined 
by the following loop, which should always be used as a source of 
symmetry information in preference to the above space-group names. 
They are only intended as comments. 
;
_shelx_estimated_absorpt_t_min 0.986
_shelx_estimated_absorpt_t_max 0.990
_shelxl_version_number 2013-4

loop_
_space_group_symop_operation_xyz
'x, y, z'
'-x+1/2, -y, z+1/2'
'-x, y+1/2, -z+1/2'
'x+1/2, -y+1/2, -z'
'-x, -y, -z'
'x-1/2, y, -z-1/2'
'x, -y-1/2, z-1/2'
'-x-1/2, y-1/2, z'

loop_
_atom_site_label
_atom_site_type_symbol
_atom_site_fract_x
_atom_site_fract_y
_atom_site_fract_z
_atom_site_U_iso_or_equiv
_atom_site_adp_type
_atom_site_occupancy
_atom_site_site_symmetry_order
_atom_site_calc_flag
_atom_site_refinement_flags_posn
_atom_site_refinement_flags_adp
O1 O 0.47581(6) 0.79704(6) 0.37593(6) 0.0358(2) Uani 1 1 d . .
N1 N 0.59325(7) 0.60780(7) 0.26633(6) 0.0269(2) Uani 1 1 d . .
C1 C 0.59194(9) 0.53847(9) 0.19665(8) 0.0324(3) Uani 1 1 d . .
H1 H 0.6277 0.4820 0.2034 0.039 Uiso 1 1 calc R U
C2 C 0.54210(10) 0.54986(10) 0.12171(9) 0.0400(3) Uani 1 1 d . .
H2 H 0.5473 0.5036 0.0745 0.048 Uiso 1 1 calc R U
C3 C 0.47813(10) 0.63257(10) 0.10860(9) 0.0399(3) Uani 1 1 d . .
H3A H 0.4215 0.6102 0.0782 0.048 Uiso 1 1 calc R U
H3B H 0.5073 0.6814 0.0691 0.048 Uiso 1 1 calc R U
C4 C 0.45416(8) 0.67727(9) 0.20086(8) 0.0333(3) Uani 1 1 d . .
H4A H 0.4145 0.6329 0.2358 0.040 Uiso 1 1 calc R U
H4B H 0.4200 0.7378 0.1913 0.040 Uiso 1 1 calc R U
C5 C 0.54200(8) 0.69758(8) 0.25490(8) 0.0261(3) Uani 1 1 d . .
C6 C 0.52155(7) 0.72666(8) 0.35494(8) 0.0267(3) Uani 1 1 d . .
C7 C 0.56708(8) 0.65756(8) 0.41128(8) 0.0276(3) Uani 1 1 d . .
H7 H 0.5696 0.6590 0.4760 0.033 Uiso 1 1 calc R U
C8 C 0.60616(7) 0.58932(8) 0.35722(8) 0.0248(3) Uani 1 1 d . .
C9 C 0.65929(8) 0.50487(8) 0.38758(7) 0.0258(3) Uani 1 1 d . .
C10 C 0.62001(8) 0.43768(8) 0.44556(8) 0.0290(3) Uani 1 1 d . .
H10 H 0.5579 0.4446 0.4639 0.035 Uiso 1 1 calc R U
C11 C 0.67084(9) 0.36071(9) 0.47676(9) 0.0374(3) Uani 1 1 d . .
H11 H 0.6433 0.3142 0.5154 0.045 Uiso 1 1 calc R U
C12 C 0.76179(10) 0.35136(10) 0.45183(9) 0.0419(3) Uani 1 1 d . .
H12 H 0.7969 0.2991 0.4743 0.050 Uiso 1 1 calc R U
C13 C 0.80161(9) 0.41784(11) 0.39446(9) 0.0421(3) Uani 1 1 d . .
H13 H 0.8642 0.4115 0.3777 0.050 Uiso 1 1 calc R U
C14 C 0.75033(9) 0.49376(10) 0.36139(8) 0.0353(3) Uani 1 1 d . .
H14 H 0.7774 0.5385 0.3206 0.042 Uiso 1 1 calc R U
C15 C 0.60116(8) 0.77442(8) 0.20943(7) 0.0258(3) Uani 1 1 d . .
C16 C 0.69156(8) 0.75837(9) 0.18389(8) 0.0315(3) Uani 1 1 d . .
H16 H 0.7188 0.6976 0.1951 0.038 Uiso 1 1 calc R U
C17 C 0.74253(9) 0.83010(9) 0.14223(8) 0.0348(3) Uani 1 1 d . .
H17 H 0.8043 0.8182 0.1254 0.042 Uiso 1 1 calc R U
C18 C 0.70372(9) 0.91874(9) 0.12516(8) 0.0330(3) Uani 1 1 d . .
H18 H 0.7381 0.9674 0.0954 0.040 Uiso 1 1 calc R U
C19 C 0.61417(9) 0.93598(9) 0.15181(8) 0.0320(3) Uani 1 1 d . .
H19 H 0.5875 0.9972 0.1413 0.038 Uiso 1 1 calc R U
C20 C 0.56330(8) 0.86477(8) 0.19368(8) 0.0296(3) Uani 1 1 d . .
H20 H 0.5020 0.8775 0.2119 0.035 Uiso 1 1 calc R U

loop_
_atom_site_aniso_label
_atom_site_aniso_U_11
_atom_site_aniso_U_22
_atom_site_aniso_U_33
_atom_site_aniso_U_23
_atom_site_aniso_U_13
_atom_site_aniso_U_12
O1 0.0365(5) 0.0339(5) 0.0369(5) 0.0003(4) 0.0075(4) 0.0086(4)
N1 0.0314(5) 0.0249(5) 0.0243(5) 0.0008(4) 0.0000(4) 0.0017(4)
C1 0.0408(7) 0.0282(6) 0.0283(6) -0.0023(5) 0.0045(5) 0.0003(5)
C2 0.0527(8) 0.0391(7) 0.0282(7) -0.0052(5) -0.0015(6) -0.0039(6)
C3 0.0452(8) 0.0441(8) 0.0304(7) 0.0024(6) -0.0101(6) -0.0077(6)
C4 0.0291(6) 0.0357(7) 0.0352(7) 0.0054(5) -0.0047(5) -0.0029(5)
C5 0.0268(6) 0.0258(6) 0.0258(6) 0.0016(5) -0.0004(4) 0.0023(5)
C6 0.0232(6) 0.0275(6) 0.0294(6) 0.0004(5) 0.0035(5) -0.0020(5)
C7 0.0286(6) 0.0305(6) 0.0236(6) 0.0010(5) 0.0012(4) -0.0014(5)
C8 0.0225(5) 0.0267(6) 0.0253(6) 0.0028(4) 0.0004(4) -0.0045(4)
C9 0.0272(6) 0.0270(6) 0.0232(5) -0.0017(4) -0.0020(4) 0.0003(5)
C10 0.0297(6) 0.0295(6) 0.0276(6) 0.0008(5) 0.0014(5) -0.0005(5)
C11 0.0471(8) 0.0299(6) 0.0352(7) 0.0064(5) 0.0031(6) 0.0033(6)
C12 0.0496(8) 0.0394(7) 0.0367(7) 0.0030(6) -0.0006(6) 0.0189(6)
C13 0.0328(7) 0.0536(9) 0.0398(7) 0.0016(6) 0.0043(6) 0.0141(6)
C14 0.0310(6) 0.0401(7) 0.0348(6) 0.0061(5) 0.0056(5) 0.0020(5)
C15 0.0280(6) 0.0286(6) 0.0207(5) -0.0009(4) -0.0018(4) -0.0006(5)
C16 0.0293(6) 0.0301(6) 0.0351(6) -0.0002(5) 0.0005(5) 0.0033(5)
C17 0.0275(6) 0.0392(7) 0.0377(7) -0.0025(6) 0.0031(5) -0.0023(5)
C18 0.0354(7) 0.0351(7) 0.0285(6) 0.0020(5) -0.0023(5) -0.0094(5)
C19 0.0386(7) 0.0278(6) 0.0297(6) 0.0026(5) -0.0047(5) 0.0005(5)
C20 0.0293(6) 0.0317(6) 0.0277(6) 0.0017(5) -0.0010(5) 0.0040(5)

loop_
_atom_type_symbol
_atom_type_description
_atom_type_scat_dispersion_real
_atom_type_scat_dispersion_imag
_atom_type_scat_source
C C 0.0033 0.0016 'International Tables Vol C Tables 4.2.6.8 and 6.1.1.4'
H H 0.0000 0.0000 'International Tables Vol C Tables 4.2.6.8 and 6.1.1.4'
N N 0.0061 0.0033 'International Tables Vol C Tables 4.2.6.8 and 6.1.1.4'
O O 0.0106 0.0060 'International Tables Vol C Tables 4.2.6.8 and 6.1.1.4'

loop_
_geom_angle_atom_site_label_1
_geom_angle_atom_site_label_2
_geom_angle_atom_site_label_3
_geom_angle
C8 N1 C1 125.40(10)
C8 N1 C5 109.96(9)
C1 N1 C5 119.73(9)
C2 C1 N1 121.79(12)
C2 C1 H1 119.1
N1 C1 H1 119.1
C1 C2 C3 122.72(12)
C1 C2 H2 118.6
C3 C2 H2 118.6
C2 C3 C4 110.05(10)
C2 C3 H3A 109.7
C4 C3 H3A 109.7
C2 C3 H3B 109.7
C4 C3 H3B 109.7
H3A C3 H3B 108.2
C3 C4 C5 109.94(10)
C3 C4 H4A 109.7
C5 C4 H4A 109.7
C3 C4 H4B 109.7
C5 C4 H4B 109.7
H4A C4 H4B 108.2
N1 C5 C15 111.06(9)
N1 C5 C4 109.14(9)
C15 C5 C4 112.09(9)
N1 C5 C6 102.29(9)
C15 C5 C6 109.76(9)
C4 C5 C6 112.10(10)
O1 C6 C7 130.23(11)
O1 C6 C5 123.46(10)
C7 C6 C5 106.30(9)
C8 C7 C6 109.13(10)
C8 C7 H7 125.4
C6 C7 H7 125.4
C7 C8 N1 112.14(10)
C7 C8 C9 126.86(10)
N1 C8 C9 120.98(10)
C10 C9 C14 119.22(11)
C10 C9 C8 120.32(10)
C14 C9 C8 120.41(10)
C11 C10 C9 120.29(11)
C11 C10 H10 119.9
C9 C10 H10 119.9
C10 C11 C12 120.05(12)
C10 C11 H11 120.0
C12 C11 H11 120.0
C13 C12 C11 120.15(12)
C13 C12 H12 119.9
C11 C12 H12 119.9
C12 C13 C14 119.95(12)
C12 C13 H13 120.0
C14 C13 H13 120.0
C13 C14 C9 120.31(12)
C13 C14 H14 119.8
C9 C14 H14 119.8
C16 C15 C20 118.49(11)
C16 C15 C5 122.75(10)
C20 C15 C5 118.76(10)
C17 C16 C15 120.77(11)
C17 C16 H16 119.6
C15 C16 H16 119.6
C18 C17 C16 120.26(11)
C18 C17 H17 119.9
C16 C17 H17 119.9
C17 C18 C19 119.39(11)
C17 C18 H18 120.3
C19 C18 H18 120.3
C20 C19 C18 120.48(11)
C20 C19 H19 119.8
C18 C19 H19 119.8
C19 C20 C15 120.59(11)
C19 C20 H20 119.7
C15 C20 H20 119.7

loop_
_geom_bond_atom_site_label_1
_geom_bond_atom_site_label_2
_geom_bond_distance
O1 C6 1.2258(14)
N1 C8 1.3708(15)
N1 C1 1.4067(15)
N1 C5 1.4674(14)
C1 C2 1.3276(18)
C1 H1 0.9500
C2 C3 1.496(2)
C2 H2 0.9500
C3 C4 1.5302(18)
C3 H3A 0.9900
C3 H3B 0.9900
C4 C5 1.5337(16)
C4 H4A 0.9900
C4 H4B 0.9900
C5 C15 1.5289(15)
C5 C6 1.5513(16)
C6 C7 1.4325(16)
C7 C8 1.3634(16)
C7 H7 0.9500
C8 C9 1.4782(16)
C9 C10 1.3888(16)
C9 C14 1.3920(17)
C10 C11 1.3824(17)
C10 H10 0.9500
C11 C12 1.383(2)
C11 H11 0.9500
C12 C13 1.380(2)
C12 H12 0.9500
C13 C14 1.3839(18)
C13 H13 0.9500
C14 H14 0.9500
C15 C16 1.3897(17)
C15 C20 1.3944(16)
C16 C17 1.3880(17)
C16 H16 0.9500
C17 C18 1.3820(18)
C17 H17 0.9500
C18 C19 1.3854(19)
C18 H18 0.9500
C19 C20 1.3833(17)
C19 H19 0.9500
C20 H20 0.9500

loop_
_geom_torsion_atom_site_label_1
_geom_torsion_atom_site_label_2
_geom_torsion_atom_site_label_3
_geom_torsion_atom_site_label_4
_geom_torsion
C8 N1 C1 C2 149.63(13)
C5 N1 C1 C2 -3.01(17)
N1 C1 C2 C3 -5.0(2)
C1 C2 C3 C4 -19.83(18)
C2 C3 C4 C5 50.40(14)
C8 N1 C5 C15 113.91(10)
C1 N1 C5 C15 -89.57(12)
C8 N1 C5 C4 -122.03(10)
C1 N1 C5 C4 34.49(14)
C8 N1 C5 C6 -3.14(12)
C1 N1 C5 C6 153.38(10)
C3 C4 C5 N1 -57.70(13)
C3 C4 C5 C15 65.75(13)
C3 C4 C5 C6 -170.29(10)
N1 C5 C6 O1 -176.88(10)
C15 C5 C6 O1 65.14(14)
C4 C5 C6 O1 -60.10(14)
N1 C5 C6 C7 4.09(11)
C15 C5 C6 C7 -113.89(10)
C4 C5 C6 C7 120.87(10)
O1 C6 C7 C8 177.32(12)
C5 C6 C7 C8 -3.74(12)
C6 C7 C8 N1 1.84(13)
C6 C7 C8 C9 -179.73(10)
C1 N1 C8 C7 -153.85(11)
C5 N1 C8 C7 1.02(13)
C1 N1 C8 C9 27.62(17)
C5 N1 C8 C9 -177.51(9)
C7 C8 C9 C10 58.47(16)
N1 C8 C9 C10 -123.23(12)
C7 C8 C9 C14 -118.95(14)
N1 C8 C9 C14 59.35(15)
C14 C9 C10 C11 -0.04(18)
C8 C9 C10 C11 -177.48(11)
C9 C10 C11 C12 1.36(19)
C10 C11 C12 C13 -1.2(2)
C11 C12 C13 C14 -0.3(2)
C12 C13 C14 C9 1.7(2)
C10 C9 C14 C13 -1.48(19)
C8 C9 C14 C13 175.96(12)
N1 C5 C15 C16 -0.36(15)
C4 C5 C15 C16 -122.72(12)
C6 C5 C15 C16 112.03(12)
N1 C5 C15 C20 -179.69(10)
C4 C5 C15 C20 57.95(14)
C6 C5 C15 C20 -67.31(13)
C20 C15 C16 C17 -1.09(17)
C5 C15 C16 C17 179.58(11)
C15 C16 C17 C18 -0.29(19)
C16 C17 C18 C19 1.40(18)
C17 C18 C19 C20 -1.14(18)
C18 C19 C20 C15 -0.25(18)
C16 C15 C20 C19 1.35(17)
C5 C15 C20 C19 -179.29(10)
